data_4133456
loop_
_publ_author_name
'Li, Errui'
'Jie, Kecheng'
'Zhou, Yujuan'
'Zhao, Run'
'Huang, Feihe'

_publ_section_title
;
 Post-Synthetic Modification of Nonporous Adaptive Crystals of
 Pillar[4]arene[1]quinone by Capturing Vaporized Amines.
;
_journal_issue 44
_journal_name_full 'Journal of the American Chemical Society'
_journal_page_first 15070
_journal_page_last 15079
_journal_paper_doi 10.1021/jacs.8b10192
_journal_volume 140
_journal_year 2018
_chemical_formula_moiety 'C57 H74 N2 O10, C3 H9 N O0.5'
_chemical_formula_sum 'C60 H83 N3 O10.5'
_chemical_formula_weight 1014.29
_space_group_crystal_system monoclinic
_space_group_IT_number 13
_space_group_name_Hall '-P 2yc'
_space_group_name_H-M_alt 'P 1 2/c 1'
_atom_sites_solution_hydrogens geom
_atom_sites_solution_primary direct
_audit_creation_date 2017-11-16
_audit_creation_method
;
Olex2 1.2
(compiled 2017.03.28 svn.r3405 for OlexSys, GUI svn.r5381)
;
_cell_angle_alpha 90
_cell_angle_beta 94.868(10)
_cell_angle_gamma 90
_cell_formula_units_Z 4
_cell_length_a 18.251(2)
_cell_length_b 12.4803(13)
_cell_length_c 25.254(3)
_cell_measurement_reflns_used 3273
_cell_measurement_temperature 154.7
_cell_measurement_theta_max 29.2711
_cell_measurement_theta_min 2.9345
_cell_volume 5731.6(11)
_computing_cell_refinement
;
CrysAlisPro, Agilent Technologies,
Version 1.171.35.11 (release 16-05-2011 CrysAlis171 .NET)
(compiled May 16 2011,17:55:39)
;
_computing_data_collection
;
CrysAlisPro, Agilent Technologies,
Version 1.171.35.11 (release 16-05-2011 CrysAlis171 .NET)
(compiled May 16 2011,17:55:39)
;
_computing_data_reduction
;
CrysAlisPro, Agilent Technologies,
Version 1.171.35.11 (release 16-05-2011 CrysAlis171 .NET)
(compiled May 16 2011,17:55:39)
;
_computing_molecular_graphics 'Olex2 (Dolomanov et al., 2009)'
_computing_publication_material 'Olex2 (Dolomanov et al., 2009)'
_computing_structure_refinement 'ShelXL (Sheldrick, 2015)'
_computing_structure_solution 'ShelXS (Sheldrick, 2008)'
_diffrn_ambient_temperature 154.7
_diffrn_detector_area_resol_mean 10.3592
_diffrn_measured_fraction_theta_full 0.995
_diffrn_measured_fraction_theta_max 0.995
_diffrn_measurement_details
;
#__ type_ start__ end____ width___ exp.time_
  1 omega  -61.00   34.00   1.0000  100.0000
omega____ theta____ kappa____ phi______ frames
    -       11.7808  -38.0000  -30.0000 95

#__ type_ start__ end____ width___ exp.time_
  2 omega  -15.00   81.00   1.0000  100.0000
omega____ theta____ kappa____ phi______ frames
    -       11.7808   38.0000  150.0000 96
;
_diffrn_measurement_device_type 'Xcalibur, Atlas, Gemini ultra'
_diffrn_measurement_method '\w scans'
_diffrn_orient_matrix_UB_11 0.0019752000
_diffrn_orient_matrix_UB_12 -0.0178212000
_diffrn_orient_matrix_UB_13 -0.0265363000
_diffrn_orient_matrix_UB_21 0.0283358000
_diffrn_orient_matrix_UB_22 0.0377108000
_diffrn_orient_matrix_UB_23 -0.0033461000
_diffrn_orient_matrix_UB_31 0.0267032000
_diffrn_orient_matrix_UB_32 -0.0385829000
_diffrn_orient_matrix_UB_33 0.0089589000
_diffrn_radiation_monochromator graphite
_diffrn_radiation_type MoK\a
_diffrn_radiation_wavelength 0.71073
_diffrn_reflns_av_R_equivalents 0.0701
_diffrn_reflns_av_unetI/netI 0.1129
_diffrn_reflns_Laue_measured_fraction_full 0.995
_diffrn_reflns_Laue_measured_fraction_max 0.995
_diffrn_reflns_limit_h_max 18
_diffrn_reflns_limit_h_min -21
_diffrn_reflns_limit_k_max 12
_diffrn_reflns_limit_k_min -15
_diffrn_reflns_limit_l_max 24
_diffrn_reflns_limit_l_min -30
_diffrn_reflns_number 22605
_diffrn_reflns_point_group_measured_fraction_full 0.995
_diffrn_reflns_point_group_measured_fraction_max 0.995
_diffrn_reflns_theta_full 25.242
_diffrn_reflns_theta_max 25.350
_diffrn_reflns_theta_min 2.940
_diffrn_source 'Enhance (Mo) X-ray Source'
_exptl_absorpt_coefficient_mu 0.080
_exptl_absorpt_correction_T_max 1.00000
_exptl_absorpt_correction_T_min 0.81185
_exptl_absorpt_correction_type multi-scan
_exptl_absorpt_process_details
;
CrysAlisPro, Agilent Technologies,
Version 1.171.35.11 (release 16-05-2011 CrysAlis171 .NET)
(compiled May 16 2011,17:55:39)
Empirical absorption correction using spherical harmonics,
 implemented in SCALE3 ABSPACK scaling algorithm.
;
_exptl_crystal_colour 'dark red'
_exptl_crystal_colour_modifier dark
_exptl_crystal_colour_primary red
_exptl_crystal_density_diffrn 1.175
_exptl_crystal_description block
_exptl_crystal_F_000 2192
_exptl_crystal_size_max 0.36
_exptl_crystal_size_mid 0.32
_exptl_crystal_size_min 0.26
_refine_diff_density_max 0.368
_refine_diff_density_min -0.325
_refine_diff_density_rms 0.061
_refine_ls_extinction_method none
_refine_ls_goodness_of_fit_ref 1.035
_refine_ls_hydrogen_treatment constr
_refine_ls_matrix_type full
_refine_ls_number_parameters 705
_refine_ls_number_reflns 10434
_refine_ls_number_restraints 67
_refine_ls_restrained_S_all 1.034
_refine_ls_R_factor_all 0.2155
_refine_ls_R_factor_gt 0.1157
_refine_ls_shift/su_max 0.000
_refine_ls_shift/su_mean 0.000
_refine_ls_structure_factor_coef Fsqd
_refine_ls_weighting_details 'w=1/[\s^2^(Fo^2^)+(0.1113P)^2^+11.8485P] where P=(Fo^2^+2Fc^2^)/3'
_refine_ls_weighting_scheme calc
_refine_ls_wR_factor_gt 0.2672
_refine_ls_wR_factor_ref 0.3411
_reflns_Friedel_coverage 0.000
_reflns_number_gt 4665
_reflns_number_total 10434
_reflns_threshold_expression 'I > 2\s(I)'
_cod_data_source_file ja8b10192_si_002.cif
_cod_data_source_block 171115_ler_p5q_c3n
_cod_original_cell_volume 5731.5(11)
_cod_original_formula_sum 'C60 H83 N3 O10.50'
_cod_database_code 4133456
_shelx_shelxl_version_number 2016/6
_chemical_oxdiff_formula 'C H N O'
_shelx_space_group_comment
;
The symmetry employed for this shelxl refinement is uniquely defined
by the following loop, which should always be used as a source of
symmetry information in preference to the above space-group names.
They are only intended as comments.
;
_shelx_estimated_absorpt_t_max 0.980
_shelx_estimated_absorpt_t_min 0.972
_reflns_odcompleteness_completeness 99.43
_reflns_odcompleteness_iscentric 1
_reflns_odcompleteness_theta 26.32
_olex2_refinement_description
;
1. Fixed Uiso
 At 1.2 times of:
  All C(H) groups, All C(H,H) groups, All N(H) groups, All N(H,H) groups
 At 1.5 times of:
  All C(H,H,H) groups, All C(H,H,H,H,H,H) groups
2. Restrained distances
 C58A-N3A
 1.53 with sigma of 0.02
3. Uiso/Uaniso restraints and constraints
N3A \\sim N3 \\sim C58 \\sim C59 \\sim C60: within 1.7A with sigma of 0.01 and
sigma for terminal atoms of 0.02
N3A \\sim N3 \\sim C58 \\sim C58A \\sim C59A \\sim C59 \\sim C60: within 1.7A
with sigma of 0.01 and sigma for terminal atoms of 0.02
4. Others
 Sof(H60D)=Sof(H60E)=Sof(H60F)=Sof(N3A)=Sof(H3AA)=Sof(H11)=Sof(C59A)=Sof(H59C)=
 Sof(H59D)=Sof(C58A)=Sof(H58C)=Sof(H58D)=1-FVAR(1)
 Sof(C59)=Sof(H59A)=Sof(H59B)=Sof(N3)=Sof(H3A)=Sof(H3B)=Sof(C58)=Sof(H58A)=
 Sof(H58B)=Sof(H60A)=Sof(H60B)=Sof(H60C)=FVAR(1)
 Fixed Sof: O11(0.5)
5.a Secondary CH2 refined with riding coordinates:
 C1(H1A,H1B), C54(H54A,H54B), C36(H36A,H36B), C47(H47A,H47B), C14(H14A,H14B),
 C25(H25A,H25B), C34(H34A,H34B), C8(H8A,H8B), C43(H43A,H43B), C9(H9A,H9B),
 C56(H56A,H56B), C11(H11A,H11B), C32(H32A,H32B), C21(H21A,H21B), C45(H45A,H45B),
  C12(H12A,H12B), C23(H23A,H23B), C59(H59A,H59B), C58(H58A,H58B), C59A(H59C,
 H59D), C58A(H58C,H58D)
5.b Me refined with riding coordinates:
 C60(H60A,H60B,H60C), C60(H60D,H60E,H60F)
5.c Aromatic/amide H refined with riding coordinates:
 C52(H52), N1(H1), C41(H41), C49(H49), N2(H2), C38(H38), C16(H16), C27(H27),
 C30(H30), C19(H19)
5.d X=CH2 refined with riding coordinates:
 N3(H3A,H3B), N3A(H3AA,H11)
5.e Idealised Me refined as rotating group:
 C22(H22A,H22B,H22C), C55(H55A,H55B,H55C), C44(H44A,H44B,H44C), C33(H33A,H33B,
 H33C), C46(H46A,H46B,H46C), C10(H10A,H10B,H10C), C35(H35A,H35B,H35C), C13(H13A,
 H13B,H13C), C24(H24A,H24B,H24C), C57(H57A,H57B,H57C)
;
_olex2_submission_special_instructions 'No special instructions were received'

loop_
_space_group_symop_operation_xyz
'x, y, z'
'-x, y, -z+1/2'
'-x, -y, -z'
'x, -y, z-1/2'

loop_
_atom_site_label
_atom_site_type_symbol
_atom_site_fract_x
_atom_site_fract_y
_atom_site_fract_z
_atom_site_U_iso_or_equiv
_atom_site_adp_type
_atom_site_occupancy
_atom_site_site_symmetry_order
_atom_site_calc_flag
_atom_site_refinement_flags_posn
_atom_site_refinement_flags_adp
_atom_site_refinement_flags_occupancy
_atom_site_disorder_assembly
_atom_site_disorder_group
O3 O 0.1615(2) 0.9974(3) 1.00764(15) 0.0586(10) Uani 1 1 d . . . . .
O9 O 0.1049(2) 0.3932(3) 0.90702(15) 0.0574(10) Uani 1 1 d . . . . .
O7 O 0.3561(2) 0.4336(3) 1.00315(18) 0.0651(12) Uani 1 1 d . . . . .
C51 C 0.1538(3) 0.4484(4) 0.8277(2) 0.0457(13) Uani 1 1 d . . . . .
O2 O 0.1253(2) 0.6318(3) 0.73764(16) 0.0596(11) Uani 1 1 d . . . . .
O10 O 0.3460(2) 0.4583(4) 0.79146(18) 0.0685(12) Uani 1 1 d . . . . .
C50 C 0.1654(3) 0.4109(4) 0.8794(2) 0.0455(13) Uani 1 1 d . . . . .
O8 O 0.5152(3) 0.7302(4) 0.8980(2) 0.0839(14) Uani 1 1 d . . . . .
O4 O 0.1484(3) 1.0820(3) 0.79272(17) 0.0823(15) Uani 1 1 d . . . . .
O1 O -0.0335(2) 0.7895(3) 0.88572(17) 0.0704(12) Uani 1 1 d . . . . .
O6 O 0.3836(3) 1.0839(3) 0.90242(19) 0.0750(13) Uani 1 1 d . . . . .
O5 O 0.3940(2) 0.8206(4) 1.0781(2) 0.0791(13) Uani 1 1 d . . . . .
C53 C 0.2846(3) 0.4423(4) 0.8195(2) 0.0537(15) Uani 1 1 d . . . . .
C17 C 0.1566(3) 1.0147(5) 0.9538(2) 0.0532(15) Uani 1 1 d . . . . .
C5 C 0.0460(3) 0.8274(5) 0.8200(2) 0.0530(15) Uani 1 1 d . . . . .
C52 C 0.2133(3) 0.4632(4) 0.7977(2) 0.0504(14) Uani 1 1 d . . . . .
H52 H 0.205391 0.487727 0.762062 0.061 Uiso 1 1 calc R . . . .
C4 C 0.0066(3) 0.7568(5) 0.8513(2) 0.0560(15) Uani 1 1 d . . . . .
C2 C 0.0592(3) 0.5927(5) 0.8103(2) 0.0471(13) Uani 1 1 d . . . . .
C40 C 0.4053(3) 0.4909(5) 0.9248(3) 0.0563(15) Uani 1 1 d . . . . .
N1 N -0.0323(3) 0.5849(4) 0.87629(19) 0.0630(14) Uani 1 1 d . . . . .
H1 H -0.042084 0.618931 0.905366 0.076 Uiso 1 1 calc R . . . .
C39 C 0.3953(3) 0.5098(5) 0.9783(3) 0.0554(16) Uani 1 1 d . . . . .
C41 C 0.4450(3) 0.5644(5) 0.8974(3) 0.0581(16) Uani 1 1 d . . . . .
H41 H 0.452962 0.551513 0.861304 0.070 Uiso 1 1 calc R . . . .
C48 C 0.2975(3) 0.4083(4) 0.8714(2) 0.0500(14) Uani 1 1 d . . . . .
C28 C 0.3899(3) 0.8873(5) 1.0345(3) 0.0582(16) Uani 1 1 d . . . . .
C18 C 0.2116(3) 1.0781(4) 0.9342(2) 0.0534(15) Uani 1 1 d . . . . .
C49 C 0.2375(3) 0.3919(4) 0.9009(2) 0.0529(14) Uani 1 1 d . . . . .
H49 H 0.245635 0.367147 0.936503 0.063 Uiso 1 1 calc R . . . .
C7 C 0.0936(3) 0.6658(5) 0.7759(2) 0.0514(14) Uani 1 1 d . . . . .
N2 N 0.1341(3) 0.8494(4) 0.7557(2) 0.0648(14) Uani 1 1 d . . . . .
H2 H 0.130966 0.918401 0.762407 0.078 Uiso 1 1 calc R . . . .
C29 C 0.4405(3) 0.8690(5) 0.9975(3) 0.0574(16) Uani 1 1 d . . . . .
C6 C 0.0911(3) 0.7861(5) 0.7841(2) 0.0533(15) Uani 1 1 d . . . . .
C38 C 0.4244(3) 0.6021(5) 1.0032(3) 0.0640(18) Uani 1 1 d . . . . .
H38 H 0.416334 0.615210 1.039344 0.077 Uiso 1 1 calc R . . . .
C16 C 0.1001(3) 0.9751(5) 0.9194(2) 0.0548(15) Uani 1 1 d . . . . .
H16 H 0.062851 0.932631 0.933105 0.066 Uiso 1 1 calc R . . . .
C15 C 0.0964(3) 0.9958(5) 0.8653(2) 0.0577(16) Uani 1 1 d . . . . .
C37 C 0.4645(3) 0.6746(5) 0.9764(3) 0.0607(17) Uani 1 1 d . . . . .
C3 C 0.0132(3) 0.6359(5) 0.8453(2) 0.0524(15) Uani 1 1 d . . . . .
C42 C 0.4736(3) 0.6575(5) 0.9226(3) 0.0648(18) Uani 1 1 d . . . . .
C1 C 0.0768(3) 0.4762(4) 0.8037(2) 0.0519(14) Uani 1 1 d . . . . .
H1A H 0.072667 0.458208 0.765409 0.062 Uiso 1 1 calc R . . . .
H1B H 0.040478 0.432298 0.821026 0.062 Uiso 1 1 calc R . . . .
C26 C 0.3347(3) 1.0325(5) 0.9816(3) 0.0591(16) Uani 1 1 d . . . . .
C27 C 0.3379(3) 0.9688(5) 1.0269(3) 0.0585(16) Uani 1 1 d . . . . .
H27 H 0.304198 0.981037 1.052917 0.070 Uiso 1 1 calc R . . . .
C30 C 0.4384(3) 0.9342(5) 0.9540(3) 0.0605(17) Uani 1 1 d . . . . .
H30 H 0.473526 0.923601 0.928808 0.073 Uiso 1 1 calc R . . . .
C54 C 0.1160(3) 0.3422(6) 0.9575(2) 0.0648(17) Uani 1 1 d . . . . .
H54A H 0.143508 0.390258 0.983272 0.078 Uiso 1 1 calc R . . . .
H54B H 0.144827 0.275577 0.954530 0.078 Uiso 1 1 calc R . . . .
C22 C 0.1188(4) 0.9390(6) 1.0886(3) 0.078(2) Uani 1 1 d . . . . .
H22A H 0.167593 0.908617 1.098588 0.118 Uiso 1 1 calc GR . . . .
H22B H 0.081366 0.895818 1.104278 0.118 Uiso 1 1 calc GR . . . .
H22C H 0.116954 1.012712 1.101787 0.118 Uiso 1 1 calc GR . . . .
C31 C 0.3872(3) 1.0150(5) 0.9454(2) 0.0583(16) Uani 1 1 d . . . . .
C36 C 0.4942(3) 0.7775(5) 1.0039(3) 0.0739(19) Uani 1 1 d . . . . .
H36A H 0.505796 0.763030 1.042232 0.089 Uiso 1 1 calc R . . . .
H36B H 0.540438 0.798512 0.988813 0.089 Uiso 1 1 calc R . . . .
C20 C 0.1516(4) 1.0612(5) 0.8468(3) 0.0639(17) Uani 1 1 d . . . . .
C47 C 0.3756(3) 0.3912(5) 0.8962(3) 0.0622(17) Uani 1 1 d . . . . .
H47A H 0.376177 0.330806 0.921642 0.075 Uiso 1 1 calc R . . . .
H47B H 0.407816 0.372035 0.868011 0.075 Uiso 1 1 calc R . . . .
C14 C 0.0365(3) 0.9462(5) 0.8282(2) 0.0620(17) Uani 1 1 d . . . . .
H14A H -0.011504 0.958863 0.842593 0.074 Uiso 1 1 calc R . . . .
H14B H 0.035534 0.982534 0.793291 0.074 Uiso 1 1 calc R . . . .
C25 C 0.2758(4) 1.1175(5) 0.9722(3) 0.0657(17) Uani 1 1 d . . . . .
H25A H 0.297425 1.182329 0.957236 0.079 Uiso 1 1 calc R . . . .
H25B H 0.257179 1.137369 1.006610 0.079 Uiso 1 1 calc R . . . .
C34 C 0.4299(5) 1.0618(6) 0.8609(3) 0.083(2) Uani 1 1 d . . . . .
H34A H 0.420480 0.988387 0.847154 0.099 Uiso 1 1 calc R . . . .
H34B H 0.482144 1.066728 0.874817 0.099 Uiso 1 1 calc R . . . .
C8 C -0.0672(3) 0.4807(5) 0.8679(3) 0.0667(17) Uani 1 1 d . . . . .
H8A H -0.032763 0.423441 0.881027 0.080 Uiso 1 1 calc R . . . .
H8B H -0.080058 0.469054 0.829466 0.080 Uiso 1 1 calc R . . . .
C19 C 0.2079(4) 1.0996(5) 0.8810(3) 0.0632(17) Uani 1 1 d . . . . .
H19 H 0.245099 1.142148 0.867418 0.076 Uiso 1 1 calc R . . . .
C43 C 0.3454(4) 0.4485(6) 1.0574(3) 0.0714(18) Uani 1 1 d . . . . .
H43A H 0.316531 0.514376 1.062089 0.086 Uiso 1 1 calc R . . . .
H43B H 0.393448 0.455579 1.078439 0.086 Uiso 1 1 calc R . . . .
C9 C -0.1365(4) 0.4763(7) 0.8976(3) 0.095(2) Uani 1 1 d . . . . .
H9A H -0.123246 0.487458 0.936028 0.114 Uiso 1 1 calc R . . . .
H9B H -0.170247 0.534741 0.884849 0.114 Uiso 1 1 calc R . . . .
C56 C 0.3347(4) 0.4928(9) 0.7386(3) 0.107(3) Uani 1 1 d . . . . .
H56A H 0.307923 0.561835 0.736761 0.128 Uiso 1 1 calc R . . . .
H56B H 0.305189 0.439322 0.717131 0.128 Uiso 1 1 calc R . . . .
C55 C 0.0421(4) 0.3166(7) 0.9761(3) 0.092(2) Uani 1 1 d . . . . .
H55A H 0.014179 0.272433 0.949398 0.138 Uiso 1 1 calc GR . . . .
H55B H 0.015330 0.383254 0.981337 0.138 Uiso 1 1 calc GR . . . .
H55C H 0.048593 0.277242 1.009783 0.138 Uiso 1 1 calc GR . . . .
C44 C 0.3049(4) 0.3526(6) 1.0755(3) 0.080(2) Uani 1 1 d . . . . .
H44A H 0.257503 0.346264 1.054362 0.120 Uiso 1 1 calc GR . . . .
H44B H 0.296539 0.360817 1.113093 0.120 Uiso 1 1 calc GR . . . .
H44C H 0.334123 0.287876 1.070857 0.120 Uiso 1 1 calc GR . . . .
C11 C 0.1845(4) 0.8218(5) 0.7159(3) 0.0685(17) Uani 1 1 d . . . . .
H11A H 0.155652 0.799100 0.682862 0.082 Uiso 1 1 calc R . . . .
H11B H 0.215330 0.760464 0.728999 0.082 Uiso 1 1 calc R . . . .
C32 C 0.3456(4) 0.8376(7) 1.1185(3) 0.093(2) Uani 1 1 d . . . . .
H32A H 0.294083 0.827982 1.103670 0.112 Uiso 1 1 calc R . . . .
H32B H 0.351275 0.911673 1.132255 0.112 Uiso 1 1 calc R . . . .
C21 C 0.1045(3) 0.9387(6) 1.0294(3) 0.0719(19) Uani 1 1 d . . . . .
H21A H 0.103640 0.864161 1.015944 0.086 Uiso 1 1 calc R . . . .
H21B H 0.056312 0.972130 1.018920 0.086 Uiso 1 1 calc R . . . .
C33 C 0.3627(5) 0.7608(8) 1.1619(4) 0.129(3) Uani 1 1 d . . . . .
H33A H 0.355933 0.687617 1.148290 0.193 Uiso 1 1 calc GR . . . .
H33B H 0.329855 0.773122 1.190021 0.193 Uiso 1 1 calc GR . . . .
H33C H 0.413872 0.770404 1.176364 0.193 Uiso 1 1 calc GR . . . .
C45 C 0.5071(5) 0.7429(7) 0.8446(4) 0.113(3) Uani 1 1 d . . . . .
H45A H 0.455376 0.762281 0.833837 0.136 Uiso 1 1 calc R . . . .
H45B H 0.517328 0.673703 0.827530 0.136 Uiso 1 1 calc R . . . .
C46 C 0.5559(5) 0.8260(7) 0.8249(3) 0.101(3) Uani 1 1 d . . . . .
H46A H 0.553784 0.822653 0.786017 0.151 Uiso 1 1 calc GR . . . .
H46B H 0.606530 0.813408 0.839772 0.151 Uiso 1 1 calc GR . . . .
H46C H 0.539731 0.896888 0.835825 0.151 Uiso 1 1 calc GR . . . .
C12 C 0.2341(5) 0.9150(7) 0.7035(4) 0.111(3) Uani 1 1 d . . . . .
H12A H 0.203883 0.980037 0.696229 0.134 Uiso 1 1 calc R . . . .
H12B H 0.259141 0.898239 0.671224 0.134 Uiso 1 1 calc R . . . .
C10 C -0.1747(5) 0.3713(7) 0.8894(4) 0.115(3) Uani 1 1 d . . . . .
H10A H -0.196272 0.366219 0.852601 0.173 Uiso 1 1 calc GR . . . .
H10B H -0.213714 0.365505 0.913643 0.173 Uiso 1 1 calc GR . . . .
H10C H -0.139260 0.312996 0.896576 0.173 Uiso 1 1 calc GR . . . .
C35 C 0.4137(6) 1.1424(6) 0.8170(3) 0.122(4) Uani 1 1 d . . . . .
H35A H 0.444255 1.126992 0.787840 0.184 Uiso 1 1 calc GR . . . .
H35B H 0.424665 1.214685 0.830668 0.184 Uiso 1 1 calc GR . . . .
H35C H 0.361659 1.138025 0.803956 0.184 Uiso 1 1 calc GR . . . .
C13 C 0.2934(6) 0.9376(10) 0.7511(5) 0.170(5) Uani 1 1 d . . . . .
H13A H 0.327944 0.992180 0.740540 0.256 Uiso 1 1 calc GR . . . .
H13B H 0.320265 0.871384 0.760600 0.256 Uiso 1 1 calc GR . . . .
H13C H 0.269020 0.963285 0.781776 0.256 Uiso 1 1 calc GR . . . .
C24 C 0.1168(9) 1.2064(8) 0.7246(4) 0.184(6) Uani 1 1 d . . . . .
H24A H 0.153488 1.177391 0.702278 0.276 Uiso 1 1 calc GR . . . .
H24B H 0.111169 1.283508 0.718038 0.276 Uiso 1 1 calc GR . . . .
H24C H 0.069541 1.170535 0.715844 0.276 Uiso 1 1 calc GR . . . .
C57 C 0.4087(6) 0.5057(13) 0.7179(4) 0.185(7) Uani 1 1 d . . . . .
H57A H 0.403276 0.542166 0.683438 0.277 Uiso 1 1 calc GR . . . .
H57B H 0.430882 0.434992 0.713685 0.277 Uiso 1 1 calc GR . . . .
H57C H 0.440503 0.548366 0.743059 0.277 Uiso 1 1 calc GR . . . .
C23 C 0.1398(10) 1.1891(7) 0.7780(4) 0.217(9) Uani 1 1 d . . . . .
H23A H 0.187317 1.226298 0.786200 0.260 Uiso 1 1 calc R . . . .
H23B H 0.103570 1.222276 0.799963 0.260 Uiso 1 1 calc R . . . .
C59 C 0.2247(19) 0.713(2) 0.9612(10) 0.152(5) Uani 0.630(13) 1 d . U P A 1
H59A H 0.263227 0.672469 0.982411 0.183 Uiso 0.630(13) 1 calc R . P A 1
H59B H 0.219882 0.785861 0.976460 0.183 Uiso 0.630(13) 1 calc R . P A 1
N3 N 0.2755(11) 0.8047(12) 0.8800(7) 0.150(6) Uani 0.630(13) 1 d . U P A 1
H3A H 0.291274 0.856581 0.901580 0.181 Uiso 0.630(13) 1 calc R . P A 1
H3B H 0.283283 0.807748 0.846070 0.181 Uiso 0.630(13) 1 calc R . P A 1
C58 C 0.2379(13) 0.7167(16) 0.8995(9) 0.146(5) Uani 0.630(13) 1 d . U P A 1
H58A H 0.265266 0.651107 0.891370 0.175 Uiso 0.630(13) 1 calc R . P A 1
H58B H 0.189222 0.712442 0.879137 0.175 Uiso 0.630(13) 1 calc R . P A 1
C60 C 0.1627(8) 0.6629(10) 0.9557(5) 0.169(5) Uani 1 1 d . U . . .
H60A H 0.144321 0.652295 0.990652 0.254 Uiso 0.630(13) 1 calc R . P A 1
H60B H 0.127037 0.705047 0.933190 0.254 Uiso 0.630(13) 1 calc R . P A 1
H60C H 0.169803 0.593170 0.939062 0.254 Uiso 0.630(13) 1 calc R . P A 1
H60D H 0.153487 0.663997 0.993350 0.254 Uiso 0.370(13) 1 calc R . P A 2
H60E H 0.118647 0.687257 0.934168 0.254 Uiso 0.370(13) 1 calc R . P A 2
H60F H 0.174838 0.589808 0.945313 0.254 Uiso 0.370(13) 1 calc R . P A 2
O11 O 0.3374(7) 0.7145(13) 0.7920(5) 0.141(5) Uani 0.5 1 d . . P . .
N3A N 0.2747(15) 0.6997(16) 0.8622(10) 0.137(6) Uani 0.370(13) 1 d D U P A 2
H3AA H 0.255577 0.634918 0.861519 0.164 Uiso 0.370(13) 1 calc R . P A 2
H11 H 0.298642 0.722190 0.835507 0.164 Uiso 0.370(13) 1 calc R . P A 2
C59A C 0.236(3) 0.747(3) 0.945(2) 0.144(5) Uani 0.370(13) 1 d . U P A 2
H59C H 0.220213 0.816555 0.960238 0.173 Uiso 0.370(13) 1 calc R . P A 2
H59D H 0.275432 0.720791 0.971190 0.173 Uiso 0.370(13) 1 calc R . P A 2
C58A C 0.266(3) 0.773(3) 0.9096(14) 0.145(6) Uani 0.370(13) 1 d D U P A 2
H58C H 0.316654 0.793241 0.923716 0.174 Uiso 0.370(13) 1 calc R . P A 2
H58D H 0.242284 0.839109 0.895318 0.174 Uiso 0.370(13) 1 calc R . P A 2

loop_
_atom_site_aniso_label
_atom_site_aniso_U_11
_atom_site_aniso_U_22
_atom_site_aniso_U_33
_atom_site_aniso_U_23
_atom_site_aniso_U_13
_atom_site_aniso_U_12
O3 0.046(2) 0.071(3) 0.059(3) -0.001(2) 0.0064(19) 0.001(2)
O9 0.046(2) 0.063(2) 0.062(3) 0.006(2) -0.001(2) 0.0014(19)
O7 0.050(3) 0.057(3) 0.085(3) -0.002(2) -0.009(2) 0.007(2)
C51 0.037(3) 0.042(3) 0.056(3) -0.010(3) -0.006(3) -0.005(2)
O2 0.056(3) 0.064(3) 0.057(2) -0.006(2) 0.001(2) -0.008(2)
O10 0.046(3) 0.081(3) 0.077(3) 0.001(2) 0.002(2) -0.003(2)
C50 0.040(3) 0.038(3) 0.058(3) -0.006(3) -0.002(3) 0.000(2)
O8 0.065(3) 0.094(4) 0.092(4) -0.005(3) 0.003(3) -0.024(3)
O4 0.132(4) 0.052(3) 0.061(3) -0.003(2) 0.000(3) -0.006(3)
O1 0.065(3) 0.078(3) 0.067(3) -0.009(2) 0.002(2) 0.016(2)
O6 0.098(4) 0.048(2) 0.082(3) -0.009(2) 0.028(3) -0.002(2)
O5 0.056(3) 0.096(4) 0.084(3) 0.006(3) -0.005(3) 0.007(3)
C53 0.040(3) 0.048(3) 0.072(4) -0.006(3) 0.000(3) 0.002(3)
C17 0.053(4) 0.057(3) 0.049(3) -0.005(3) 0.002(3) 0.020(3)
C5 0.055(4) 0.057(3) 0.044(3) -0.007(3) -0.015(3) 0.011(3)
C52 0.048(3) 0.044(3) 0.057(3) -0.002(3) -0.007(3) -0.003(3)
C4 0.052(4) 0.068(4) 0.044(3) -0.006(3) -0.012(3) 0.012(3)
C2 0.033(3) 0.063(4) 0.043(3) -0.009(3) -0.011(2) 0.000(3)
C40 0.026(3) 0.055(4) 0.085(5) -0.004(3) -0.008(3) 0.011(3)
N1 0.054(3) 0.080(4) 0.055(3) -0.004(3) 0.002(2) -0.003(3)
C39 0.028(3) 0.056(4) 0.079(4) -0.005(3) -0.015(3) 0.012(3)
C41 0.031(3) 0.063(4) 0.078(4) -0.011(3) -0.009(3) 0.010(3)
C48 0.040(3) 0.040(3) 0.067(4) -0.004(3) -0.009(3) 0.001(2)
C28 0.034(3) 0.059(4) 0.080(4) -0.012(3) -0.007(3) -0.005(3)
C18 0.056(4) 0.035(3) 0.070(4) -0.006(3) 0.010(3) 0.007(3)
C49 0.051(4) 0.043(3) 0.063(4) -0.002(3) -0.001(3) 0.006(3)
C7 0.034(3) 0.064(4) 0.054(4) -0.003(3) -0.012(3) -0.001(3)
N2 0.069(4) 0.053(3) 0.069(4) 0.008(3) -0.013(3) -0.001(3)
C29 0.039(3) 0.063(4) 0.067(4) -0.010(3) -0.009(3) -0.009(3)
C6 0.047(3) 0.055(3) 0.054(3) -0.004(3) -0.019(3) 0.003(3)
C38 0.038(3) 0.064(4) 0.086(5) -0.003(4) -0.017(3) 0.018(3)
C16 0.042(3) 0.063(4) 0.059(4) 0.002(3) 0.003(3) 0.013(3)
C15 0.057(4) 0.048(3) 0.066(4) -0.007(3) -0.006(3) 0.018(3)
C37 0.030(3) 0.069(4) 0.080(5) -0.006(4) -0.016(3) 0.011(3)
C3 0.043(3) 0.069(4) 0.043(3) 0.005(3) -0.012(3) 0.000(3)
C42 0.031(3) 0.064(4) 0.097(5) 0.007(4) -0.005(3) 0.000(3)
C1 0.041(3) 0.057(3) 0.056(3) -0.006(3) -0.005(3) -0.005(3)
C26 0.060(4) 0.044(3) 0.072(4) -0.014(3) 0.001(3) -0.010(3)
C27 0.041(3) 0.063(4) 0.071(4) -0.012(3) 0.000(3) -0.007(3)
C30 0.035(3) 0.053(4) 0.093(5) -0.023(4) 0.003(3) -0.004(3)
C54 0.056(4) 0.079(4) 0.059(4) -0.001(3) 0.000(3) 0.006(3)
C22 0.063(4) 0.102(5) 0.071(5) 0.002(4) 0.011(4) 0.012(4)
C31 0.061(4) 0.051(4) 0.063(4) -0.006(3) 0.002(3) -0.017(3)
C36 0.045(4) 0.071(4) 0.101(5) -0.015(4) -0.018(3) 0.002(3)
C20 0.084(5) 0.045(3) 0.063(4) 0.005(3) 0.006(4) 0.006(3)
C47 0.044(3) 0.056(4) 0.085(4) -0.008(3) -0.006(3) 0.013(3)
C14 0.066(4) 0.053(3) 0.065(4) 0.002(3) -0.011(3) 0.018(3)
C25 0.078(5) 0.043(3) 0.076(4) -0.013(3) 0.012(4) -0.001(3)
C34 0.104(6) 0.066(4) 0.079(5) -0.016(4) 0.016(4) -0.007(4)
C8 0.054(4) 0.078(4) 0.067(4) 0.001(3) 0.000(3) -0.001(3)
C19 0.078(5) 0.047(3) 0.065(4) 0.001(3) 0.008(4) -0.002(3)
C43 0.060(4) 0.077(5) 0.076(5) -0.003(4) -0.005(3) 0.011(4)
C9 0.073(5) 0.096(6) 0.120(6) -0.007(5) 0.038(5) -0.019(4)
C56 0.053(5) 0.186(9) 0.082(6) -0.017(6) 0.012(4) -0.034(5)
C55 0.082(5) 0.120(6) 0.075(5) 0.021(5) 0.015(4) -0.008(5)
C44 0.067(5) 0.083(5) 0.087(5) 0.003(4) -0.003(4) 0.009(4)
C11 0.073(5) 0.066(4) 0.066(4) 0.001(3) 0.003(4) -0.003(3)
C32 0.072(5) 0.104(6) 0.102(6) 0.031(5) -0.007(5) 0.008(4)
C21 0.043(4) 0.102(5) 0.071(4) -0.001(4) 0.004(3) 0.005(3)
C33 0.107(7) 0.146(9) 0.130(8) 0.028(7) -0.007(6) 0.007(6)
C45 0.127(8) 0.103(6) 0.109(7) 0.004(5) 0.005(6) -0.062(6)
C46 0.088(6) 0.105(6) 0.112(6) -0.005(5) 0.024(5) -0.017(5)
C12 0.136(8) 0.078(5) 0.120(7) 0.009(5) 0.008(6) -0.015(5)
C10 0.078(6) 0.123(7) 0.149(8) -0.022(6) 0.036(5) -0.035(5)
C35 0.211(11) 0.067(5) 0.098(6) 0.000(5) 0.062(7) -0.002(6)
C13 0.133(10) 0.182(12) 0.201(12) -0.088(10) 0.040(9) -0.075(9)
C24 0.35(2) 0.087(7) 0.113(8) 0.025(6) -0.013(10) -0.018(9)
C57 0.095(8) 0.37(2) 0.092(7) 0.016(9) 0.012(6) -0.078(10)
C23 0.51(3) 0.047(5) 0.085(7) 0.018(5) -0.012(11) -0.039(9)
C59 0.179(10) 0.123(9) 0.148(9) -0.050(8) -0.032(9) 0.036(8)
N3 0.217(12) 0.108(9) 0.121(10) -0.050(8) -0.015(10) -0.003(9)
C58 0.186(10) 0.106(8) 0.136(10) -0.045(8) -0.038(9) 0.034(8)
C60 0.205(11) 0.141(9) 0.155(9) -0.067(7) -0.034(8) 0.014(8)
O11 0.103(9) 0.187(14) 0.129(10) 0.039(10) -0.014(8) -0.010(9)
N3A 0.182(13) 0.084(10) 0.138(12) -0.033(10) -0.024(12) 0.043(10)
C59A 0.179(11) 0.107(10) 0.139(11) -0.044(9) -0.036(10) 0.042(9)
C58A 0.187(11) 0.104(10) 0.136(11) -0.043(9) -0.035(10) 0.033(9)

loop_
_atom_type_symbol
_atom_type_description
_atom_type_scat_dispersion_real
_atom_type_scat_dispersion_imag
_atom_type_scat_source
C C 0.0033 0.0016 'International Tables Vol C Tables 4.2.6.8 and 6.1.1.4'
H H 0.0000 0.0000 'International Tables Vol C Tables 4.2.6.8 and 6.1.1.4'
N N 0.0061 0.0033 'International Tables Vol C Tables 4.2.6.8 and 6.1.1.4'
O O 0.0106 0.0060 'International Tables Vol C Tables 4.2.6.8 and 6.1.1.4'

loop_
_geom_angle_atom_site_label_1
_geom_angle_atom_site_label_2
_geom_angle_atom_site_label_3
_geom_angle
C17 O3 C21 118.5(5)
C50 O9 C54 117.9(4)
C39 O7 C43 118.2(5)
C50 C51 C52 119.8(5)
C50 C51 C1 120.9(5)
C52 C51 C1 119.4(5)
C53 O10 C56 118.0(5)
O9 C50 C51 118.0(4)
O9 C50 C49 123.0(5)
C51 C50 C49 119.0(5)
C45 O8 C42 120.8(6)
C20 O4 C23 115.9(6)
C31 O6 C34 117.6(5)
C28 O5 C32 119.3(5)
O10 C53 C52 122.5(5)
C48 C53 O10 116.7(5)
C48 C53 C52 120.8(6)
O3 C17 C18 116.9(5)
O3 C17 C16 123.3(6)
C16 C17 C18 119.8(5)
C4 C5 C14 117.7(6)
C6 C5 C4 119.7(6)
C6 C5 C14 122.7(6)
C51 C52 C53 120.4(5)
C51 C52 H52 119.8
C53 C52 H52 119.8
O1 C4 C5 122.6(6)
O1 C4 C3 116.6(6)
C5 C4 C3 120.8(6)
C7 C2 C1 116.0(5)
C3 C2 C7 117.3(5)
C3 C2 C1 126.7(5)
C39 C40 C47 122.0(6)
C41 C40 C39 119.0(6)
C41 C40 C47 119.0(6)
C3 N1 H1 115.8
C3 N1 C8 128.4(5)
C8 N1 H1 115.8
O7 C39 C40 116.1(5)
O7 C39 C38 123.9(6)
C38 C39 C40 120.0(6)
C40 C41 H41 119.6
C40 C41 C42 120.8(6)
C42 C41 H41 119.6
C53 C48 C49 118.4(5)
C53 C48 C47 120.8(6)
C49 C48 C47 120.8(5)
O5 C28 C29 116.5(5)
O5 C28 C27 122.8(6)
C29 C28 C27 120.7(6)
C17 C18 C25 119.4(6)
C19 C18 C17 118.8(6)
C19 C18 C25 121.8(6)
C50 C49 H49 119.2
C48 C49 C50 121.6(5)
C48 C49 H49 119.2
O2 C7 C2 120.5(5)
O2 C7 C6 117.8(6)
C2 C7 C6 121.7(6)
C6 N2 H2 114.7
C6 N2 C11 130.6(5)
C11 N2 H2 114.7
C28 C29 C36 121.1(6)
C30 C29 C28 118.0(6)
C30 C29 C36 120.8(6)
C5 C6 C7 119.2(6)
N2 C6 C5 122.3(6)
N2 C6 C7 118.5(6)
C39 C38 H38 119.4
C37 C38 C39 121.1(7)
C37 C38 H38 119.4
C17 C16 H16 119.2
C17 C16 C15 121.6(6)
C15 C16 H16 119.2
C16 C15 C20 117.4(6)
C16 C15 C14 120.5(6)
C20 C15 C14 122.1(6)
C38 C37 C42 119.3(6)
C38 C37 C36 120.6(6)
C42 C37 C36 120.0(6)
C2 C3 C4 120.6(6)
N1 C3 C4 110.7(5)
N1 C3 C2 128.7(6)
O8 C42 C41 123.0(7)
O8 C42 C37 117.1(6)
C37 C42 C41 119.7(6)
C51 C1 H1A 109.2
C51 C1 H1B 109.2
C2 C1 C51 112.1(4)
C2 C1 H1A 109.2
C2 C1 H1B 109.2
H1A C1 H1B 107.9
C27 C26 C31 117.8(6)
C27 C26 C25 120.5(6)
C31 C26 C25 121.7(6)
C28 C27 H27 119.6
C26 C27 C28 120.8(6)
C26 C27 H27 119.6
C29 C30 H30 118.8
C29 C30 C31 122.3(6)
C31 C30 H30 118.8
O9 C54 H54A 110.1
O9 C54 H54B 110.1
O9 C54 C55 108.2(5)
H54A C54 H54B 108.4
C55 C54 H54A 110.1
C55 C54 H54B 110.1
H22A C22 H22B 109.5
H22A C22 H22C 109.5
H22B C22 H22C 109.5
C21 C22 H22A 109.5
C21 C22 H22B 109.5
C21 C22 H22C 109.5
O6 C31 C26 115.2(6)
C30 C31 O6 124.5(6)
C30 C31 C26 120.3(6)
C29 C36 C37 112.6(5)
C29 C36 H36A 109.1
C29 C36 H36B 109.1
C37 C36 H36A 109.1
C37 C36 H36B 109.1
H36A C36 H36B 107.8
O4 C20 C15 117.6(6)
C19 C20 O4 121.5(6)
C19 C20 C15 120.8(6)
C40 C47 C48 111.4(4)
C40 C47 H47A 109.3
C40 C47 H47B 109.3
C48 C47 H47A 109.3
C48 C47 H47B 109.3
H47A C47 H47B 108.0
C5 C14 C15 113.7(4)
C5 C14 H14A 108.8
C5 C14 H14B 108.8
C15 C14 H14A 108.8
C15 C14 H14B 108.8
H14A C14 H14B 107.7
C18 C25 H25A 109.3
C18 C25 H25B 109.3
C26 C25 C18 111.6(4)
C26 C25 H25A 109.3
C26 C25 H25B 109.3
H25A C25 H25B 108.0
O6 C34 H34A 110.0
O6 C34 H34B 110.0
O6 C34 C35 108.7(6)
H34A C34 H34B 108.3
C35 C34 H34A 110.0
C35 C34 H34B 110.0
N1 C8 H8A 109.8
N1 C8 H8B 109.8
N1 C8 C9 109.4(6)
H8A C8 H8B 108.2
C9 C8 H8A 109.8
C9 C8 H8B 109.8
C18 C19 C20 121.6(6)
C18 C19 H19 119.2
C20 C19 H19 119.2
O7 C43 H43A 110.2
O7 C43 H43B 110.2
O7 C43 C44 107.7(6)
H43A C43 H43B 108.5
C44 C43 H43A 110.2
C44 C43 H43B 110.2
C8 C9 H9A 109.4
C8 C9 H9B 109.4
H9A C9 H9B 108.0
C10 C9 C8 111.1(7)
C10 C9 H9A 109.4
C10 C9 H9B 109.4
O10 C56 H56A 110.2
O10 C56 H56B 110.2
O10 C56 C57 107.5(7)
H56A C56 H56B 108.5
C57 C56 H56A 110.2
C57 C56 H56B 110.2
C54 C55 H55A 109.5
C54 C55 H55B 109.5
C54 C55 H55C 109.5
H55A C55 H55B 109.5
H55A C55 H55C 109.5
H55B C55 H55C 109.5
C43 C44 H44A 109.5
C43 C44 H44B 109.5
C43 C44 H44C 109.5
H44A C44 H44B 109.5
H44A C44 H44C 109.5
H44B C44 H44C 109.5
N2 C11 H11A 109.1
N2 C11 H11B 109.1
N2 C11 C12 112.5(6)
H11A C11 H11B 107.8
C12 C11 H11A 109.1
C12 C11 H11B 109.1
O5 C32 H32A 109.8
O5 C32 H32B 109.8
O5 C32 C33 109.4(7)
H32A C32 H32B 108.2
C33 C32 H32A 109.8
C33 C32 H32B 109.8
O3 C21 C22 108.3(5)
O3 C21 H21A 110.0
O3 C21 H21B 110.0
C22 C21 H21A 110.0
C22 C21 H21B 110.0
H21A C21 H21B 108.4
C32 C33 H33A 109.5
C32 C33 H33B 109.5
C32 C33 H33C 109.5
H33A C33 H33B 109.5
H33A C33 H33C 109.5
H33B C33 H33C 109.5
O8 C45 H45A 108.9
O8 C45 H45B 108.9
O8 C45 C46 113.5(7)
H45A C45 H45B 107.7
C46 C45 H45A 108.9
C46 C45 H45B 108.9
C45 C46 H46A 109.5
C45 C46 H46B 109.5
C45 C46 H46C 109.5
H46A C46 H46B 109.5
H46A C46 H46C 109.5
H46B C46 H46C 109.5
C11 C12 H12A 109.4
C11 C12 H12B 109.4
C11 C12 C13 111.2(7)
H12A C12 H12B 108.0
C13 C12 H12A 109.4
C13 C12 H12B 109.4
C9 C10 H10A 109.5
C9 C10 H10B 109.5
C9 C10 H10C 109.5
H10A C10 H10B 109.5
H10A C10 H10C 109.5
H10B C10 H10C 109.5
C34 C35 H35A 109.5
C34 C35 H35B 109.5
C34 C35 H35C 109.5
H35A C35 H35B 109.5
H35A C35 H35C 109.5
H35B C35 H35C 109.5
C12 C13 H13A 109.5
C12 C13 H13B 109.5
C12 C13 H13C 109.5
H13A C13 H13B 109.5
H13A C13 H13C 109.5
H13B C13 H13C 109.5
H24A C24 H24B 109.5
H24A C24 H24C 109.5
H24B C24 H24C 109.5
C23 C24 H24A 109.5
C23 C24 H24B 109.5
C23 C24 H24C 109.5
C56 C57 H57A 109.5
C56 C57 H57B 109.5
C56 C57 H57C 109.5
H57A C57 H57B 109.5
H57A C57 H57C 109.5
H57B C57 H57C 109.5
O4 C23 C24 115.2(8)
O4 C23 H23A 108.5
O4 C23 H23B 108.5
C24 C23 H23A 108.5
C24 C23 H23B 108.5
H23A C23 H23B 107.5
H59A C59 H59B 110.0
C58 C59 H59A 112.5
C58 C59 H59B 112.5
C60 C59 H59A 112.5
C60 C59 H59B 112.5
C60 C59 C58 96(2)
H3A N3 H3B 120.0
C58 N3 H3A 120.0
C58 N3 H3B 120.0
C59 C58 H58A 107.6
C59 C58 H58B 107.6
N3 C58 C59 119(2)
N3 C58 H58A 107.6
N3 C58 H58B 107.6
H58A C58 H58B 107.0
C59 C60 H60A 109.5
C59 C60 H60B 109.5
C59 C60 H60C 109.5
H60A C60 H60B 109.5
H60A C60 H60C 109.5
H60B C60 H60C 109.5
H60D C60 H60E 109.5
H60D C60 H60F 109.5
H60E C60 H60F 109.5
C59A C60 H60D 109.5
C59A C60 H60E 109.5
C59A C60 H60F 109.5
H3AA N3A H11 120.0
C58A N3A H3AA 120.0
C58A N3A H11 120.0
C60 C59A H59C 103.2
C60 C59A H59D 103.2
H59C C59A H59D 105.2
C58A C59A C60 136(5)
C58A C59A H59C 103.2
C58A C59A H59D 103.2
N3A C58A H58C 106.6
N3A C58A H58D 106.6
C59A C58A N3A 123(5)
C59A C58A H58C 106.6
C59A C58A H58D 106.6
H58C C58A H58D 106.6

loop_
_geom_bond_atom_site_label_1
_geom_bond_atom_site_label_2
_geom_bond_distance
O3 C17 1.372(6)
O3 C21 1.421(7)
O9 C50 1.372(6)
O9 C54 1.424(7)
O7 C39 1.374(7)
O7 C43 1.411(7)
C51 C50 1.385(7)
C51 C52 1.388(7)
C51 C1 1.523(7)
O2 C7 1.243(7)
O10 C53 1.390(7)
O10 C56 1.400(9)
C50 C49 1.402(7)
O8 C42 1.366(8)
O8 C45 1.353(9)
O4 C20 1.387(7)
O4 C23 1.393(9)
O1 C4 1.250(7)
O6 C31 1.382(7)
O6 C34 1.427(8)
O5 C28 1.377(8)
O5 C32 1.419(9)
C53 C52 1.394(7)
C53 C48 1.379(8)
C17 C18 1.402(8)
C17 C16 1.384(8)
C5 C4 1.419(9)
C5 C6 1.375(8)
C5 C14 1.509(8)
C52 H52 0.9500
C4 C3 1.522(8)
C2 C7 1.441(8)
C2 C3 1.380(8)
C2 C1 1.501(8)
C40 C39 1.397(8)
C40 C41 1.390(8)
C40 C47 1.516(8)
N1 H1 0.8800
N1 C3 1.347(7)
N1 C8 1.455(8)
C39 C38 1.396(8)
C41 H41 0.9500
C41 C42 1.402(8)
C48 C49 1.390(8)
C48 C47 1.523(7)
C28 C29 1.388(8)
C28 C27 1.394(8)
C18 C25 1.532(8)
C18 C19 1.364(8)
C49 H49 0.9500
C7 C6 1.516(8)
N2 H2 0.8800
N2 C6 1.360(8)
N2 C11 1.460(8)
C29 C30 1.365(8)
C29 C36 1.504(8)
C38 H38 0.9500
C38 C37 1.377(9)
C16 H16 0.9500
C16 C15 1.384(8)
C15 C20 1.407(9)
C15 C14 1.511(8)
C37 C42 1.400(9)
C37 C36 1.537(9)
C1 H1A 0.9900
C1 H1B 0.9900
C26 C27 1.390(8)
C26 C31 1.396(8)
C26 C25 1.516(8)
C27 H27 0.9500
C30 H30 0.9500
C30 C31 1.379(8)
C54 H54A 0.9900
C54 H54B 0.9900
C54 C55 1.499(9)
C22 H22A 0.9800
C22 H22B 0.9800
C22 H22C 0.9800
C22 C21 1.496(8)
C36 H36A 0.9900
C36 H36B 0.9900
C20 C19 1.370(9)
C47 H47A 0.9900
C47 H47B 0.9900
C14 H14A 0.9900
C14 H14B 0.9900
C25 H25A 0.9900
C25 H25B 0.9900
C34 H34A 0.9900
C34 H34B 0.9900
C34 C35 1.509(10)
C8 H8A 0.9900
C8 H8B 0.9900
C8 C9 1.526(9)
C19 H19 0.9500
C43 H43A 0.9900
C43 H43B 0.9900
C43 C44 1.499(9)
C9 H9A 0.9900
C9 H9B 0.9900
C9 C10 1.491(11)
C56 H56A 0.9900
C56 H56B 0.9900
C56 C57 1.499(11)
C55 H55A 0.9800
C55 H55B 0.9800
C55 H55C 0.9800
C44 H44A 0.9800
C44 H44B 0.9800
C44 H44C 0.9800
C11 H11A 0.9900
C11 H11B 0.9900
C11 C12 1.524(10)
C32 H32A 0.9900
C32 H32B 0.9900
C32 C33 1.469(11)
C21 H21A 0.9900
C21 H21B 0.9900
C33 H33A 0.9800
C33 H33B 0.9800
C33 H33C 0.9800
C45 H45A 0.9900
C45 H45B 0.9900
C45 C46 1.481(10)
C46 H46A 0.9800
C46 H46B 0.9800
C46 H46C 0.9800
C12 H12A 0.9900
C12 H12B 0.9900
C12 C13 1.573(13)
C10 H10A 0.9800
C10 H10B 0.9800
C10 H10C 0.9800
C35 H35A 0.9800
C35 H35B 0.9800
C35 H35C 0.9800
C13 H13A 0.9800
C13 H13B 0.9800
C13 H13C 0.9800
C24 H24A 0.9800
C24 H24B 0.9800
C24 H24C 0.9800
C24 C23 1.395(12)
C57 H57A 0.9800
C57 H57B 0.9800
C57 H57C 0.9800
C23 H23A 0.9900
C23 H23B 0.9900
C59 H59A 0.9900
C59 H59B 0.9900
C59 C58 1.60(3)
C59 C60 1.29(3)
N3 H3A 0.8800
N3 H3B 0.8800
N3 C58 1.41(3)
C58 H58A 0.9900
C58 H58B 0.9900
C60 H60A 0.9800
C60 H60B 0.9800
C60 H60C 0.9800
C60 H60D 0.9800
C60 H60E 0.9800
C60 H60F 0.9800
C60 C59A 1.73(5)
N3A H3AA 0.8800
N3A H11 0.8800
N3A C58A 1.523(19)
C59A H59C 0.9900
C59A H59D 0.9900
C59A C58A 1.15(6)
C58A H58C 0.9900
C58A H58D 0.9900
